data_4314765
loop_
_publ_author_name
'Ver\'onica G\'omez'
'Montserrat Corbella'
'Gabriel Aull\'on'

_publ_contact_author_address
;
Departament de Quimica Inorganica.
Facultat de Quimica. 
Universitat de Barcelona.
Marti i Franques 1-11. 
08028-Barcelona. Spain.
;
_publ_contact_author_email montse.corbella@ub.edu
_publ_contact_author_name 'M. Corbella'
_publ_section_title
;
 Two Temperature-Independent Spinomers of the Dinuclear Mn(III) Compound
 [{Mn(H~2~O)(phen)}~2~(\m-2-ClC~6~H~4~COO)~2~(\m-O)](ClO~4~)~2~
;
_journal_name_full 'Inorganic Chemistry'
_journal_page_first 1471
_journal_page_last 1480
_journal_paper_doi 10.1021/ic901719t
_journal_volume 49
_journal_year 2010
_chemical_compound_source 'synthesis as described'
_chemical_formula_moiety 'C38 H28 Cl2 Mn2 N4 O7, 2(Cl O4)'
_chemical_formula_sum 'C38 H28 Cl4 Mn2 N4 O15'
_chemical_formula_weight 1032.32
_chemical_name_systematic
;
 ?
;
_space_group_IT_number 61
_symmetry_cell_setting orthorhombic
_symmetry_Int_Tables_number 61
_symmetry_space_group_name_Hall '-P 2ac 2ab'
_symmetry_space_group_name_H-M 'P b c a'
_atom_sites_solution_hydrogens geom
_atom_sites_solution_primary direct
_atom_sites_solution_secondary difmap
_cell_angle_alpha 90
_cell_angle_beta 90
_cell_angle_gamma 90
_cell_formula_units_Z 8
_cell_length_a 17.6317(8)
_cell_length_b 20.8001(8)
_cell_length_c 22.7553(10)
_cell_measurement_reflns_used 8941
_cell_measurement_temperature 100(2)
_cell_measurement_theta_max 24.6
_cell_measurement_theta_min 2.31
_cell_measurement_wavelength 0.71073
_cell_volume 8345.3(6)
_computing_cell_refinement 'APPEX2 (BRUKER AXS, 2005)'
_computing_data_collection 'APPEX2 (BRUKER AXS, 2005)'
_computing_data_reduction 'APPEX2 (BRUKER AXS, 2005)'
_computing_molecular_graphics 'Ortep-3 for Windows (Farrugia, 1997)'
_computing_publication_material 'WinGX publication routines (Farrugia, 1999)'
_computing_structure_refinement 'SHELXL-97 (Sheldrick, 1997)'
_computing_structure_solution 'SIR-97  (Giacovazzo et all, 1999'
_diffrn_ambient_temperature 100(2)
_diffrn_measured_fraction_theta_full 0.998
_diffrn_measured_fraction_theta_max 0.998
_diffrn_measurement_device 'four-circle diffractometer'
_diffrn_measurement_device_type 'BRUKER APPEX-II CCD'
_diffrn_measurement_method 'omega and phi scans'
_diffrn_radiation_monochromator graphite
_diffrn_radiation_probe x-ray
_diffrn_radiation_source 'fine-focus sealed tube'
_diffrn_radiation_type MoK\a
_diffrn_radiation_wavelength 0.7107
_diffrn_reflns_av_R_equivalents 0.1027
_diffrn_reflns_av_unetI/netI 0.0717
_diffrn_reflns_limit_h_max 22
_diffrn_reflns_limit_h_min 0
_diffrn_reflns_limit_k_max 25
_diffrn_reflns_limit_k_min 0
_diffrn_reflns_limit_l_max 28
_diffrn_reflns_limit_l_min 0
_diffrn_reflns_number 112209
_diffrn_reflns_theta_full 26.4
_diffrn_reflns_theta_max 26.4
_diffrn_reflns_theta_min 1.76
_exptl_absorpt_coefficient_mu 0.937
_exptl_absorpt_correction_T_max 0.981
_exptl_absorpt_correction_T_min 0.574
_exptl_absorpt_correction_type multi-scan
_exptl_absorpt_process_details 'BRUKER SADABS'
_exptl_crystal_colour green
_exptl_crystal_density_diffrn 1.643
_exptl_crystal_density_method 'not measured'
_exptl_crystal_description prism
_exptl_crystal_F_000 4176
_exptl_crystal_size_max 0.33
_exptl_crystal_size_mid 0.17
_exptl_crystal_size_min 0.02
_refine_diff_density_max 0.766
_refine_diff_density_min -0.671
_refine_diff_density_rms 0.091
_refine_ls_extinction_coef 0.00094(9)
_refine_ls_extinction_expression Fc^*^=kFc[1+0.001xFc^2^\l^3^/sin(2\q)]^-1/4^
_refine_ls_extinction_method SHELXL
_refine_ls_goodness_of_fit_ref 0.991
_refine_ls_hydrogen_treatment mixed
_refine_ls_matrix_type full
_refine_ls_number_parameters 641
_refine_ls_number_reflns 8538
_refine_ls_number_restraints 0
_refine_ls_restrained_S_all 0.991
_refine_ls_R_factor_all 0.1015
_refine_ls_R_factor_gt 0.0497
_refine_ls_shift/su_max 0
_refine_ls_shift/su_mean 0
_refine_ls_structure_factor_coef Fsqd
_refine_ls_weighting_details 'calc w=1/[\s^2^(Fo^2^)+(0.0643P)^2^+0.0000P] where P=(Fo^2^+2Fc^2^)/3'
_refine_ls_weighting_scheme calc
_refine_ls_wR_factor_gt 0.1071
_refine_ls_wR_factor_ref 0.1243
_reflns_number_gt 5034
_reflns_number_total 8538
_reflns_threshold_expression >2sigma(I)
_cod_data_source_file ic901719t_si_002_2.cif
_cod_data_source_block mb03bc1n
_cod_database_code 4314765

loop_
_symmetry_equiv_pos_as_xyz
'x, y, z'
'-x+1/2, -y, z+1/2'
'x+1/2, -y+1/2, -z'
'-x, y+1/2, -z+1/2'
'-x, -y, -z'
'x-1/2, y, -z-1/2'
'-x-1/2, y-1/2, z'
'x, -y-1/2, z-1/2'

loop_
_atom_site_label
_atom_site_type_symbol
_atom_site_fract_x
_atom_site_fract_y
_atom_site_fract_z
_atom_site_U_iso_or_equiv
_atom_site_adp_type
_atom_site_occupancy
_atom_site_symmetry_multiplicity
_atom_site_calc_flag
_atom_site_refinement_flags
_atom_site_disorder_assembly
_atom_site_disorder_group
Mn1 Mn 0.16368(3) 0.15575(3) 0.23965(2) 0.02518(16) Uani 1 1 d . . .
Mn2 Mn 0.13660(3) 0.25607(3) 0.34053(2) 0.02237(15) Uani 1 1 d . . .
N1 N 0.18922(18) 0.22100(14) 0.41595(12) 0.0236(7) Uani 1 1 d . . .
C2 C 0.2445(2) 0.17821(19) 0.41919(16) 0.0294(9) Uani 1 1 d . . .
H2 H 0.2683 0.1645 0.3839 0.035 Uiso 1 1 calc R . .
C3 C 0.2693(2) 0.1525(2) 0.47249(17) 0.0348(10) Uani 1 1 d . . .
H3 H 0.3099 0.1224 0.4733 0.042 Uiso 1 1 calc R . .
C4 C 0.2348(2) 0.17086(19) 0.52342(17) 0.0343(10) Uani 1 1 d . . .
H4 H 0.2513 0.1538 0.56 0.041 Uiso 1 1 calc R . .
C5 C 0.1745(2) 0.21542(19) 0.52148(15) 0.0285(9) Uani 1 1 d . . .
C6 C 0.1324(2) 0.23628(19) 0.57216(16) 0.0329(10) Uani 1 1 d . . .
H6 H 0.1457 0.2204 0.6099 0.039 Uiso 1 1 calc R . .
C7 C 0.0743(2) 0.2779(2) 0.56686(15) 0.0326(10) Uani 1 1 d . . .
H7 H 0.0482 0.2917 0.6012 0.039 Uiso 1 1 calc R . .
C8 C 0.0508(2) 0.30213(18) 0.51038(16) 0.0267(9) Uani 1 1 d . . .
C9 C -0.0102(2) 0.34364(19) 0.50174(18) 0.0348(10) Uani 1 1 d . . .
H9 H -0.0394 0.3578 0.5343 0.042 Uiso 1 1 calc R . .
C10 C -0.0280(2) 0.36392(19) 0.44636(18) 0.0355(10) Uani 1 1 d . . .
H10 H -0.0695 0.3924 0.4404 0.043 Uiso 1 1 calc R . .
C11 C 0.0153(2) 0.34258(17) 0.39810(16) 0.0275(9) Uani 1 1 d . . .
H11 H 0.0023 0.3568 0.3597 0.033 Uiso 1 1 calc R . .
N12 N 0.07377(17) 0.30305(14) 0.40492(12) 0.0231(7) Uani 1 1 d . . .
C13 C 0.0919(2) 0.28269(17) 0.46096(15) 0.0228(8) Uani 1 1 d . . .
C14 C 0.1536(2) 0.23907(17) 0.46645(15) 0.0231(8) Uani 1 1 d . . .
N15 N 0.25306(19) 0.18238(15) 0.18498(13) 0.0284(8) Uani 1 1 d . . .
C16 C 0.3106(2) 0.22054(18) 0.19810(17) 0.0310(9) Uani 1 1 d . . .
H16 H 0.312 0.2403 0.2357 0.037 Uiso 1 1 calc R . .
C17 C 0.3694(3) 0.23290(19) 0.15862(18) 0.0376(10) Uani 1 1 d . . .
H17 H 0.411 0.2592 0.1699 0.045 Uiso 1 1 calc R . .
C18 C 0.3666(3) 0.2066(2) 0.10312(19) 0.0430(12) Uani 1 1 d . . .
H18 H 0.4054 0.2156 0.0754 0.052 Uiso 1 1 calc R . .
C19 C 0.3058(3) 0.1663(2) 0.08798(17) 0.0397(11) Uani 1 1 d . . .
C20 C 0.2966(3) 0.1364(2) 0.03086(17) 0.0530(14) Uani 1 1 d . . .
H20 H 0.3322 0.1449 0.0005 0.064 Uiso 1 1 calc R . .
C21 C 0.2378(3) 0.0967(3) 0.02073(18) 0.0536(14) Uani 1 1 d . . .
H21 H 0.2328 0.0779 -0.0171 0.064 Uiso 1 1 calc R . .
C22 C 0.1820(3) 0.0816(2) 0.06499(17) 0.0418(12) Uani 1 1 d . . .
C23 C 0.1202(3) 0.0405(2) 0.0580(2) 0.0551(15) Uani 1 1 d . . .
H23 H 0.1125 0.0193 0.0215 0.066 Uiso 1 1 calc R . .
C24 C 0.0704(3) 0.0303(2) 0.1033(2) 0.0499(13) Uani 1 1 d . . .
H24 H 0.0287 0.0018 0.0985 0.06 Uiso 1 1 calc R . .
C25 C 0.0817(3) 0.0623(2) 0.15671(19) 0.0406(11) Uani 1 1 d . . .
H25 H 0.0467 0.0554 0.1879 0.049 Uiso 1 1 calc R . .
N26 N 0.13950(19) 0.10170(15) 0.16506(13) 0.0302(8) Uani 1 1 d . . .
C27 C 0.1899(2) 0.11153(19) 0.12056(16) 0.0320(10) Uani 1 1 d . . .
C28 C 0.2514(2) 0.15422(19) 0.13111(15) 0.0291(9) Uani 1 1 d . . .
O29 O 0.07842(16) 0.11404(12) 0.28123(11) 0.0334(7) Uani 1 1 d . . .
O30 O 0.05206(15) 0.18311(12) 0.35403(11) 0.0279(6) Uani 1 1 d . . .
C31 C 0.0432(2) 0.13181(18) 0.32713(16) 0.0274(9) Uani 1 1 d . . .
C32 C -0.0151(2) 0.08525(17) 0.34966(17) 0.0280(9) Uani 1 1 d . . .
C33 C -0.0231(3) 0.0699(2) 0.40912(18) 0.0367(10) Uani 1 1 d . . .
C34 C -0.0778(3) 0.0265(2) 0.4278(2) 0.0444(12) Uani 1 1 d . . .
H34 H -0.0816 0.0157 0.4682 0.053 Uiso 1 1 calc R . .
C35 C -0.1262(3) -0.0006(2) 0.3880(2) 0.0457(12) Uani 1 1 d . . .
H35 H -0.1638 -0.0302 0.4009 0.055 Uiso 1 1 calc R . .
C36 C -0.1206(3) 0.0148(2) 0.3285(2) 0.0444(12) Uani 1 1 d . . .
H36 H -0.1548 -0.0035 0.301 0.053 Uiso 1 1 calc R . .
C37 C -0.0652(2) 0.05684(19) 0.31006(19) 0.0361(10) Uani 1 1 d . . .
H37 H -0.061 0.0667 0.2694 0.043 Uiso 1 1 calc R . .
Cl38 Cl 0.03649(8) 0.10257(6) 0.46243(5) 0.0517(3) Uani 1 1 d . . .
O39 O 0.07104(15) 0.29421(12) 0.27981(10) 0.0293(6) Uani 1 1 d . . .
O40 O 0.08518(15) 0.22511(12) 0.20484(10) 0.0278(6) Uani 1 1 d . . .
C41 C 0.0556(2) 0.27232(18) 0.22894(15) 0.0240(8) Uani 1 1 d . . .
C42 C -0.0035(2) 0.30919(18) 0.19578(15) 0.0272(9) Uani 1 1 d . . .
C43 C 0.0018(2) 0.37583(19) 0.19336(16) 0.0332(10) Uani 1 1 d . . .
H43 H 0.0415 0.3969 0.2141 0.04 Uiso 1 1 calc R . .
C44 C -0.0497(3) 0.4124(2) 0.16120(19) 0.0390(11) Uani 1 1 d . . .
H44 H -0.0448 0.4579 0.1594 0.047 Uiso 1 1 calc R . .
C45 C -0.1074(3) 0.3820(2) 0.13221(18) 0.0416(11) Uani 1 1 d . . .
H45 H -0.1421 0.4068 0.1096 0.05 Uiso 1 1 calc R . .
C46 C -0.1165(2) 0.3160(2) 0.13506(17) 0.0354(10) Uani 1 1 d . . .
H46 H -0.1579 0.2957 0.1159 0.042 Uiso 1 1 calc R . .
C47 C -0.0641(2) 0.28004(19) 0.16638(16) 0.0282(9) Uani 1 1 d . . .
Cl48 Cl -0.07902(6) 0.19714(5) 0.17098(4) 0.0344(2) Uani 1 1 d . . .
O49 O 0.19789(14) 0.20817(12) 0.29600(10) 0.0266(6) Uani 1 1 d . . .
O50 O 0.2318(2) 0.07253(16) 0.26536(15) 0.0451(9) Uani 1 1 d . . .
O51 O 0.20777(18) 0.34298(15) 0.33609(13) 0.0337(7) Uani 1 1 d . . .
Cl60 Cl 0.35897(6) 0.01152(5) 0.37885(4) 0.0379(3) Uani 1 1 d . . .
O61A O 0.2742(3) 0.0180(5) 0.3862(3) 0.080(3) Uani 0.589(10) 1 d P A 1
O62A O 0.3767(5) -0.0503(3) 0.3810(5) 0.098(5) Uani 0.589(10) 1 d P A 1
O61B O 0.4225(6) -0.0219(5) 0.3391(3) 0.058(3) Uani 0.411(10) 1 d P A 2
O62B O 0.3016(7) -0.0305(5) 0.3801(4) 0.065(4) Uani 0.411(10) 1 d P A 2
O63 O 0.39252(18) 0.03654(17) 0.43112(12) 0.0561(9) Uani 1 1 d . A .
O64 O 0.3620(3) 0.0570(2) 0.33670(17) 0.120(2) Uani 1 1 d . A .
Cl65 Cl 0.29997(7) 0.39919(5) 0.19216(4) 0.0418(3) Uani 1 1 d . . .
O66A O 0.3135(4) 0.3665(3) 0.2443(2) 0.049(2) Uani 0.510(7) 1 d P B 1
O67A O 0.2910(4) 0.4655(3) 0.1963(3) 0.045(2) Uani 0.510(7) 1 d P B 1
O68A O 0.2237(4) 0.3707(3) 0.1686(3) 0.049(2) Uani 0.510(7) 1 d P B 1
O69A O 0.3515(4) 0.3825(3) 0.1466(3) 0.054(2) Uani 0.510(7) 1 d P B 1
O66B O 0.3055(6) 0.4521(5) 0.2371(5) 0.108(4) Uani 0.490(7) 1 d P B 2
O67B O 0.2451(5) 0.3584(4) 0.2106(4) 0.080(3) Uani 0.490(7) 1 d P B 2
O68B O 0.3770(3) 0.3717(3) 0.1983(4) 0.058(3) Uani 0.490(7) 1 d P B 2
O69B O 0.2935(5) 0.4280(5) 0.1395(3) 0.085(4) Uani 0.490(7) 1 d P B 2
H50A H 0.251(4) 0.068(3) 0.294(3) 0.09(2) Uiso 1 1 d . . .
H50B H 0.223(4) 0.029(3) 0.256(3) 0.14(3) Uiso 1 1 d . . .
H51B H 0.238(4) 0.344(3) 0.305(3) 0.11(2) Uiso 1 1 d . . .
H51A H 0.190(3) 0.380(2) 0.343(2) 0.060(17) Uiso 1 1 d . . .

loop_
_atom_site_aniso_label
_atom_site_aniso_U_11
_atom_site_aniso_U_22
_atom_site_aniso_U_33
_atom_site_aniso_U_23
_atom_site_aniso_U_13
_atom_site_aniso_U_12
Mn1 0.0334(4) 0.0305(3) 0.0116(3) -0.0054(2) -0.0018(2) 0.0038(3)
Mn2 0.0284(3) 0.0280(3) 0.0107(3) -0.0037(2) -0.0008(2) 0.0025(3)
N1 0.0299(19) 0.0277(17) 0.0132(15) -0.0038(13) 0.0019(13) -0.0005(14)
C2 0.035(2) 0.033(2) 0.021(2) -0.0031(17) -0.0010(17) 0.0050(19)
C3 0.033(3) 0.042(2) 0.030(2) -0.0022(19) -0.0080(19) 0.002(2)
C4 0.040(3) 0.044(3) 0.019(2) 0.0017(18) -0.0103(18) 0.002(2)
C5 0.035(3) 0.036(2) 0.0144(18) -0.0023(17) -0.0004(17) -0.0072(19)
C6 0.044(3) 0.043(3) 0.0116(17) 0.0005(17) 0.0030(17) -0.009(2)
C7 0.040(3) 0.046(3) 0.0119(18) -0.0047(18) 0.0054(17) -0.008(2)
C8 0.030(2) 0.029(2) 0.020(2) -0.0060(16) 0.0049(17) -0.0064(18)
C9 0.041(3) 0.035(2) 0.028(2) -0.0079(19) 0.0132(19) 0.000(2)
C10 0.037(3) 0.032(2) 0.037(2) -0.0032(19) 0.008(2) 0.0028(19)
C11 0.033(2) 0.025(2) 0.024(2) -0.0019(16) -0.0001(17) 0.0010(18)
N12 0.0294(19) 0.0230(16) 0.0168(15) -0.0034(13) 0.0013(13) -0.0001(14)
C13 0.031(2) 0.0214(19) 0.0162(18) -0.0056(15) -0.0005(16) -0.0022(17)
C14 0.029(2) 0.027(2) 0.0137(17) -0.0051(15) 0.0025(15) -0.0048(17)
N15 0.035(2) 0.0338(18) 0.0161(16) -0.0048(14) -0.0020(14) 0.0084(16)
C16 0.039(3) 0.031(2) 0.023(2) -0.0032(18) 0.0051(18) 0.0065(19)
C17 0.045(3) 0.031(2) 0.037(2) 0.002(2) 0.009(2) 0.008(2)
C18 0.049(3) 0.044(3) 0.035(3) 0.010(2) 0.018(2) 0.017(2)
C19 0.055(3) 0.045(3) 0.019(2) 0.0007(19) 0.004(2) 0.024(2)
C20 0.079(4) 0.067(3) 0.013(2) -0.002(2) 0.005(2) 0.034(3)
C21 0.076(4) 0.071(4) 0.014(2) -0.014(2) -0.009(2) 0.033(3)
C22 0.056(3) 0.049(3) 0.021(2) -0.015(2) -0.014(2) 0.022(2)
C23 0.069(4) 0.058(3) 0.038(3) -0.029(2) -0.025(3) 0.032(3)
C24 0.047(3) 0.046(3) 0.057(3) -0.029(2) -0.023(3) 0.014(2)
C25 0.039(3) 0.043(3) 0.039(3) -0.017(2) -0.013(2) 0.008(2)
N26 0.035(2) 0.0338(18) 0.0213(16) -0.0074(15) -0.0085(15) 0.0108(16)
C27 0.045(3) 0.036(2) 0.0145(18) -0.0048(17) -0.0083(18) 0.019(2)
C28 0.042(3) 0.035(2) 0.0104(17) -0.0055(16) -0.0020(17) 0.014(2)
O29 0.0486(19) 0.0315(15) 0.0201(14) -0.0053(12) 0.0010(13) -0.0037(13)
O30 0.0292(16) 0.0298(15) 0.0247(14) -0.0030(12) 0.0012(12) 0.0016(12)
C31 0.032(2) 0.027(2) 0.023(2) 0.0016(17) -0.0093(18) 0.0049(18)
C32 0.031(2) 0.024(2) 0.029(2) 0.0048(17) -0.0027(18) 0.0040(17)
C33 0.046(3) 0.031(2) 0.032(2) 0.0029(19) -0.003(2) 0.001(2)
C34 0.057(3) 0.036(3) 0.040(3) 0.011(2) 0.008(2) 0.007(2)
C35 0.037(3) 0.036(3) 0.063(3) 0.011(2) 0.006(2) -0.004(2)
C36 0.043(3) 0.031(2) 0.059(3) 0.007(2) -0.008(2) -0.002(2)
C37 0.042(3) 0.032(2) 0.034(2) 0.0025(19) -0.004(2) 0.000(2)
Cl38 0.0767(9) 0.0513(7) 0.0270(6) 0.0082(5) -0.0109(6) -0.0128(6)
O39 0.0395(17) 0.0342(15) 0.0141(13) -0.0038(11) -0.0042(12) 0.0067(13)
O40 0.0346(16) 0.0371(15) 0.0117(12) -0.0056(11) -0.0014(11) 0.0050(13)
C41 0.028(2) 0.031(2) 0.0131(17) 0.0030(16) 0.0013(16) -0.0015(17)
C42 0.037(2) 0.032(2) 0.0135(18) 0.0019(16) 0.0034(16) 0.0035(18)
C43 0.037(3) 0.037(2) 0.026(2) 0.0006(19) -0.0089(19) -0.004(2)
C44 0.045(3) 0.030(2) 0.042(3) 0.007(2) -0.005(2) -0.001(2)
C45 0.041(3) 0.050(3) 0.035(2) 0.007(2) -0.013(2) 0.003(2)
C46 0.032(3) 0.046(3) 0.028(2) -0.0004(19) -0.0128(19) 0.001(2)
C47 0.029(2) 0.035(2) 0.021(2) -0.0020(17) 0.0029(17) 0.0010(18)
Cl48 0.0358(6) 0.0364(6) 0.0308(5) -0.0014(4) 0.0003(4) -0.0032(5)
O49 0.0274(15) 0.0359(15) 0.0166(13) -0.0050(11) -0.0018(11) 0.0030(12)
O50 0.068(3) 0.0384(19) 0.0293(18) -0.0059(15) -0.0220(17) 0.0126(17)
O51 0.0397(19) 0.0302(17) 0.0313(17) -0.0017(14) 0.0086(14) -0.0020(14)
Cl60 0.0529(7) 0.0302(5) 0.0306(5) 0.0072(4) -0.0174(5) -0.0046(5)
O61A 0.029(4) 0.139(8) 0.072(5) -0.065(5) -0.019(3) 0.031(4)
O62A 0.092(7) 0.023(3) 0.180(10) -0.032(4) -0.092(7) 0.021(4)
O61B 0.075(7) 0.076(7) 0.024(4) -0.021(4) 0.011(4) 0.012(5)
O62B 0.074(9) 0.071(8) 0.049(5) -0.010(5) 0.024(5) -0.060(7)
O63 0.055(2) 0.090(3) 0.0239(16) -0.0034(17) -0.0099(15) -0.0130(19)
O64 0.166(5) 0.141(4) 0.054(2) 0.053(3) -0.053(3) -0.108(4)
Cl65 0.0571(8) 0.0383(6) 0.0302(6) 0.0019(5) 0.0134(5) 0.0111(6)
O66A 0.058(5) 0.068(5) 0.021(3) 0.006(3) -0.001(3) -0.012(3)
O67A 0.065(5) 0.018(3) 0.053(5) -0.008(3) 0.009(4) 0.004(3)
O68A 0.059(5) 0.066(5) 0.023(3) -0.005(3) -0.017(3) -0.024(4)
O69A 0.077(6) 0.052(4) 0.035(4) 0.001(3) 0.032(4) 0.008(4)
O66B 0.154(10) 0.087(7) 0.082(7) -0.052(6) -0.044(7) 0.069(7)
O67B 0.065(6) 0.077(6) 0.099(8) 0.039(5) 0.035(6) -0.016(5)
O68B 0.026(4) 0.066(5) 0.083(6) -0.030(4) -0.009(4) 0.021(3)
O69B 0.071(6) 0.139(9) 0.045(5) 0.051(5) -0.012(4) -0.017(6)

loop_
_atom_type_symbol
_atom_type_description
_atom_type_scat_dispersion_real
_atom_type_scat_dispersion_imag
_atom_type_scat_source
C C 0.0033 0.0016 'International Tables Vol C Tables 4.2.6.8 and 6.1.1.4'
H H 0 0 'International Tables Vol C Tables 4.2.6.8 and 6.1.1.4'
N N 0.0061 0.0033 'International Tables Vol C Tables 4.2.6.8 and 6.1.1.4'
O O 0.0106 0.006 'International Tables Vol C Tables 4.2.6.8 and 6.1.1.4'
Cl Cl 0.1484 0.1585 'International Tables Vol C Tables 4.2.6.8 and 6.1.1.4'
Mn Mn 0.3368 0.7283 'International Tables Vol C Tables 4.2.6.8 and 6.1.1.4'

loop_
_geom_angle_atom_site_label_1
_geom_angle_atom_site_label_2
_geom_angle_atom_site_label_3
_geom_angle
_geom_angle_site_symmetry_1
_geom_angle_site_symmetry_3
_geom_angle_publ_flag
O49 Mn1 O29 100.42(11) . . ?
O49 Mn1 N26 169.73(13) . . ?
O29 Mn1 N26 89.85(12) . . ?
O49 Mn1 N15 90.63(12) . . ?
O29 Mn1 N15 167.96(11) . . ?
N26 Mn1 N15 79.14(13) . . ?
O49 Mn1 O40 94.14(10) . . ?
O29 Mn1 O40 88.93(11) . . ?
N26 Mn1 O40 85.99(11) . . ?
N15 Mn1 O40 95.09(11) . . ?
O49 Mn1 O50 96.06(12) . . ?
O29 Mn1 O50 86.69(13) . . ?
N26 Mn1 O50 84.44(13) . . ?
N15 Mn1 O50 87.40(13) . . ?
O40 Mn1 O50 169.48(12) . . ?
O49 Mn1 Mn2 28.53(8) . . ?
O29 Mn1 Mn2 79.98(7) . . ?
N26 Mn1 Mn2 157.66(9) . . ?
N15 Mn1 Mn2 112.03(9) . . ?
O40 Mn1 Mn2 74.07(6) . . ?
O50 Mn1 Mn2 114.47(9) . . ?
O49 Mn2 O39 100.49(11) . . ?
O49 Mn2 N12 169.77(12) . . ?
O39 Mn2 N12 89.56(11) . . ?
O49 Mn2 N1 90.15(11) . . ?
O39 Mn2 N1 168.84(11) . . ?
N12 Mn2 N1 79.71(12) . . ?
O49 Mn2 O30 96.13(11) . . ?
O39 Mn2 O30 88.72(10) . . ?
N12 Mn2 O30 82.05(11) . . ?
N1 Mn2 O30 86.78(11) . . ?
O49 Mn2 O51 95.00(12) . . ?
O39 Mn2 O51 88.37(11) . . ?
N12 Mn2 O51 87.14(12) . . ?
N1 Mn2 O51 94.10(12) . . ?
O30 Mn2 O51 168.83(11) . . ?
O49 Mn2 Mn1 28.57(8) . . ?
O39 Mn2 Mn1 81.02(7) . . ?
N12 Mn2 Mn1 155.27(9) . . ?
N1 Mn2 Mn1 107.58(8) . . ?
O30 Mn2 Mn1 74.97(7) . . ?
O51 Mn2 Mn1 115.18(9) . . ?
C2 N1 C14 118.6(3) . . ?
C2 N1 Mn2 127.6(2) . . ?
C14 N1 Mn2 113.1(2) . . ?
N1 C2 C3 122.5(4) . . ?
N1 C2 H2 118.7 . . ?
C3 C2 H2 118.7 . . ?
C4 C3 C2 119.4(4) . . ?
C4 C3 H3 120.3 . . ?
C2 C3 H3 120.3 . . ?
C3 C4 C5 119.6(4) . . ?
C3 C4 H4 120.2 . . ?
C5 C4 H4 120.2 . . ?
C14 C5 C4 117.4(3) . . ?
C14 C5 C6 118.4(4) . . ?
C4 C5 C6 124.2(4) . . ?
C7 C6 C5 121.0(4) . . ?
C7 C6 H6 119.5 . . ?
C5 C6 H6 119.5 . . ?
C6 C7 C8 121.5(3) . . ?
C6 C7 H7 119.2 . . ?
C8 C7 H7 119.2 . . ?
C9 C8 C13 117.8(3) . . ?
C9 C8 C7 124.3(3) . . ?
C13 C8 C7 117.9(4) . . ?
C10 C9 C8 119.9(4) . . ?
C10 C9 H9 120 . . ?
C8 C9 H9 120 . . ?
C9 C10 C11 119.8(4) . . ?
C9 C10 H10 120.1 . . ?
C11 C10 H10 120.1 . . ?
N12 C11 C10 121.6(4) . . ?
N12 C11 H11 119.2 . . ?
C10 C11 H11 119.2 . . ?
C11 N12 C13 118.5(3) . . ?
C11 N12 Mn2 128.5(2) . . ?
C13 N12 Mn2 112.5(2) . . ?
N12 C13 C8 122.3(3) . . ?
N12 C13 C14 117.0(3) . . ?
C8 C13 C14 120.7(3) . . ?
N1 C14 C5 122.5(3) . . ?
N1 C14 C13 117.1(3) . . ?
C5 C14 C13 120.4(3) . . ?
C16 N15 C28 118.6(3) . . ?
C16 N15 Mn1 127.3(2) . . ?
C28 N15 Mn1 114.0(3) . . ?
N15 C16 C17 122.4(4) . . ?
N15 C16 H16 118.8 . . ?
C17 C16 H16 118.8 . . ?
C18 C17 C16 119.3(4) . . ?
C18 C17 H17 120.3 . . ?
C16 C17 H17 120.3 . . ?
C17 C18 C19 119.3(4) . . ?
C17 C18 H18 120.3 . . ?
C19 C18 H18 120.3 . . ?
C28 C19 C18 117.4(4) . . ?
C28 C19 C20 118.4(5) . . ?
C18 C19 C20 124.1(4) . . ?
C21 C20 C19 120.2(5) . . ?
C21 C20 H20 119.9 . . ?
C19 C20 H20 119.9 . . ?
C20 C21 C22 122.7(4) . . ?
C20 C21 H21 118.7 . . ?
C22 C21 H21 118.7 . . ?
C23 C22 C27 116.6(4) . . ?
C23 C22 C21 125.9(4) . . ?
C27 C22 C21 117.4(4) . . ?
C24 C23 C22 120.6(4) . . ?
C24 C23 H23 119.7 . . ?
C22 C23 H23 119.7 . . ?
C23 C24 C25 119.2(5) . . ?
C23 C24 H24 120.4 . . ?
C25 C24 H24 120.4 . . ?
N26 C25 C24 122.0(5) . . ?
N26 C25 H25 119 . . ?
C24 C25 H25 119 . . ?
C25 N26 C27 119.3(3) . . ?
C25 N26 Mn1 127.6(3) . . ?
C27 N26 Mn1 113.1(3) . . ?
N26 C27 C22 122.3(4) . . ?
N26 C27 C28 117.7(3) . . ?
C22 C27 C28 120.0(4) . . ?
N15 C28 C19 122.8(4) . . ?
N15 C28 C27 116.0(4) . . ?
C19 C28 C27 121.2(3) . . ?
C31 O29 Mn1 129.6(2) . . ?
C31 O30 Mn2 128.7(3) . . ?
O30 C31 O29 126.5(4) . . ?
O30 C31 C32 118.2(3) . . ?
O29 C31 C32 115.3(3) . . ?
C37 C32 C33 117.8(4) . . ?
C37 C32 C31 119.1(3) . . ?
C33 C32 C31 123.1(4) . . ?
C34 C33 C32 121.0(4) . . ?
C34 C33 Cl38 117.4(3) . . ?
C32 C33 Cl38 121.6(3) . . ?
C35 C34 C33 120.1(4) . . ?
C35 C34 H34 120 . . ?
C33 C34 H34 120 . . ?
C34 C35 C36 120.2(4) . . ?
C34 C35 H35 119.9 . . ?
C36 C35 H35 119.9 . . ?
C37 C36 C35 119.5(4) . . ?
C37 C36 H36 120.2 . . ?
C35 C36 H36 120.2 . . ?
C36 C37 C32 121.4(4) . . ?
C36 C37 H37 119.3 . . ?
C32 C37 H37 119.3 . . ?
C41 O39 Mn2 128.3(2) . . ?
C41 O40 Mn1 129.7(2) . . ?
O40 C41 O39 126.5(3) . . ?
O40 C41 C42 118.4(3) . . ?
O39 C41 C42 115.1(3) . . ?
C43 C42 C47 117.7(4) . . ?
C43 C42 C41 118.9(3) . . ?
C47 C42 C41 123.4(3) . . ?
C42 C43 C44 121.5(4) . . ?
C42 C43 H43 119.3 . . ?
C44 C43 H43 119.3 . . ?
C45 C44 C43 119.1(4) . . ?
C45 C44 H44 120.5 . . ?
C43 C44 H44 120.5 . . ?
C44 C45 C46 121.5(4) . . ?
C44 C45 H45 119.3 . . ?
C46 C45 H45 119.3 . . ?
C45 C46 C47 118.9(4) . . ?
C45 C46 H46 120.6 . . ?
C47 C46 H46 120.6 . . ?
C46 C47 C42 121.4(4) . . ?
C46 C47 Cl48 117.6(3) . . ?
C42 C47 Cl48 121.0(3) . . ?
Mn2 O49 Mn1 122.90(14) . . ?
Mn1 O50 H50A 125(5) . . ?
Mn1 O50 H50B 128(4) . . ?
H50A O50 H50B 99(6) . . ?
Mn2 O51 H51B 114(4) . . ?
Mn2 O51 H51A 122(3) . . ?
H51B O51 H51A 110(5) . . ?
O62A Cl60 O62B 62.9(6) . . ?
O62A Cl60 O64 134.3(6) . . ?
O62B Cl60 O64 120.3(5) . . ?
O62A Cl60 O63 103.0(4) . . ?
O62B Cl60 O63 122.3(4) . . ?
O64 Cl60 O63 108.7(2) . . ?
O62A Cl60 O61A 108.4(5) . . ?
O62B Cl60 O61A 46.1(5) . . ?
O64 Cl60 O61A 93.2(4) . . ?
O63 Cl60 O61A 106.6(3) . . ?
O62A Cl60 O61B 55.4(5) . . ?
O62B Cl60 O61B 105.0(6) . . ?
O64 Cl60 O61B 82.9(5) . . ?
O63 Cl60 O61B 109.9(3) . . ?
O61A Cl60 O61B 142.7(4) . . ?
O69B Cl65 O67B 119.7(6) . . ?
O69B Cl65 O66A 174.1(5) . . ?
O67B Cl65 O66A 63.2(5) . . ?
O69B Cl65 O67A 67.0(5) . . ?
O67B Cl65 O67A 121.3(5) . . ?
O66A Cl65 O67A 116.5(4) . . ?
O69B Cl65 O69A 60.8(5) . . ?
O67B Cl65 O69A 122.0(5) . . ?
O66A Cl65 O69A 113.3(4) . . ?
O67A Cl65 O69A 111.4(4) . . ?
O69B Cl65 O68B 109.5(5) . . ?
O67B Cl65 O68B 112.6(5) . . ?
O66A Cl65 O68B 64.7(4) . . ?
O67A Cl65 O68B 118.8(4) . . ?
O69A Cl65 O68B 52.3(4) . . ?
O69B Cl65 O66B 106.5(6) . . ?
O67B Cl65 O66B 107.1(7) . . ?
O66A Cl65 O66B 76.5(5) . . ?
O67A Cl65 O66B 40.2(4) . . ?
O69A Cl65 O66B 129.2(6) . . ?
O68B Cl65 O66B 99.2(5) . . ?
O69B Cl65 O68A 77.9(4) . . ?
O67B Cl65 O68A 41.9(4) . . ?
O66A Cl65 O68A 104.8(4) . . ?
O67A Cl65 O68A 107.5(4) . . ?
O69A Cl65 O68A 101.9(4) . . ?
O68B Cl65 O68A 132.5(4) . . ?
O66B Cl65 O68A 124.4(5) . . ?

loop_
_geom_bond_atom_site_label_1
_geom_bond_atom_site_label_2
_geom_bond_distance
_geom_bond_site_symmetry_2
_geom_bond_publ_flag
Mn1 O49 1.788(2) . ?
Mn1 O29 1.977(3) . ?
Mn1 N26 2.080(3) . ?
Mn1 N15 2.083(3) . ?
Mn1 O40 2.150(3) . ?
Mn1 O50 2.187(3) . ?
Mn1 Mn2 3.1387(7) . ?
Mn2 O49 1.785(2) . ?
Mn2 O39 1.968(2) . ?
Mn2 N12 2.081(3) . ?
Mn2 N1 2.083(3) . ?
Mn2 O30 2.149(3) . ?
Mn2 O51 2.203(3) . ?
N1 C2 1.322(5) . ?
N1 C14 1.363(4) . ?
C2 C3 1.396(5) . ?
C2 H2 0.95 . ?
C3 C4 1.364(5) . ?
C3 H3 0.95 . ?
C4 C5 1.411(6) . ?
C4 H4 0.95 . ?
C5 C14 1.395(5) . ?
C5 C6 1.439(5) . ?
C6 C7 1.347(6) . ?
C6 H6 0.95 . ?
C7 C8 1.441(5) . ?
C7 H7 0.95 . ?
C8 C9 1.394(6) . ?
C8 C13 1.397(5) . ?
C9 C10 1.365(5) . ?
C9 H9 0.95 . ?
C10 C11 1.409(5) . ?
C10 H10 0.95 . ?
C11 N12 1.328(5) . ?
C11 H11 0.95 . ?
N12 C13 1.381(4) . ?
C13 C14 1.422(5) . ?
N15 C16 1.323(5) . ?
N15 C28 1.359(4) . ?
C16 C17 1.396(5) . ?
C16 H16 0.95 . ?
C17 C18 1.378(6) . ?
C17 H17 0.95 . ?
C18 C19 1.403(6) . ?
C18 H18 0.95 . ?
C19 C28 1.396(6) . ?
C19 C20 1.450(6) . ?
C20 C21 1.347(7) . ?
C20 H20 0.95 . ?
C21 C22 1.442(7) . ?
C21 H21 0.95 . ?
C22 C23 1.395(7) . ?
C22 C27 1.417(5) . ?
C23 C24 1.371(7) . ?
C23 H23 0.95 . ?
C24 C25 1.400(6) . ?
C24 H24 0.95 . ?
C25 N26 1.323(5) . ?
C25 H25 0.95 . ?
N26 C27 1.362(5) . ?
C27 C28 1.422(6) . ?
O29 C31 1.270(4) . ?
O30 C31 1.240(4) . ?
C31 C32 1.503(5) . ?
C32 C37 1.393(5) . ?
C32 C33 1.397(5) . ?
C33 C34 1.387(6) . ?
C33 Cl38 1.743(4) . ?
C34 C35 1.367(6) . ?
C34 H34 0.95 . ?
C35 C36 1.394(6) . ?
C35 H35 0.95 . ?
C36 C37 1.378(6) . ?
C36 H36 0.95 . ?
C37 H37 0.95 . ?
O39 C41 1.273(4) . ?
O40 C41 1.240(4) . ?
C41 C42 1.497(5) . ?
C42 C43 1.390(5) . ?
C42 C47 1.399(5) . ?
C43 C44 1.393(5) . ?
C43 H43 0.95 . ?
C44 C45 1.368(6) . ?
C44 H44 0.95 . ?
C45 C46 1.384(6) . ?
C45 H45 0.95 . ?
C46 C47 1.387(5) . ?
C46 H46 0.95 . ?
C47 Cl48 1.748(4) . ?
O50 H50A 0.73(6) . ?
O50 H50B 0.93(7) . ?
O51 H51B 0.88(7) . ?
O51 H51A 0.85(5) . ?
Cl60 O62A 1.325(5) . ?
Cl60 O62B 1.337(7) . ?
Cl60 O64 1.349(4) . ?
Cl60 O63 1.427(3) . ?
Cl60 O61A 1.511(6) . ?
Cl60 O61B 1.598(8) . ?
Cl65 O69B 1.345(7) . ?
Cl65 O67B 1.354(7) . ?
Cl65 O66A 1.387(6) . ?
Cl65 O67A 1.391(6) . ?
Cl65 O69A 1.422(6) . ?
Cl65 O68B 1.479(6) . ?
Cl65 O66B 1.505(8) . ?
Cl65 O68A 1.564(6) . ?

loop_
_geom_torsion_atom_site_label_1
_geom_torsion_atom_site_label_2
_geom_torsion_atom_site_label_3
_geom_torsion_atom_site_label_4
_geom_torsion
_geom_torsion_site_symmetry_1
_geom_torsion_site_symmetry_2
_geom_torsion_site_symmetry_3
_geom_torsion_site_symmetry_4
_geom_torsion_publ_flag
O29 Mn1 Mn2 O49 135.21(19) . . . . ?
N26 Mn1 Mn2 O49 -160.7(3) . . . . ?
N15 Mn1 Mn2 O49 -43.96(19) . . . . ?
O40 Mn1 Mn2 O49 -133.04(18) . . . . ?
O50 Mn1 Mn2 O49 53.5(2) . . . . ?
O49 Mn1 Mn2 O39 132.49(19) . . . . ?
O29 Mn1 Mn2 O39 -92.31(11) . . . . ?
N26 Mn1 Mn2 O39 -28.2(3) . . . . ?
N15 Mn1 Mn2 O39 88.53(12) . . . . ?
O40 Mn1 Mn2 O39 -0.55(11) . . . . ?
O50 Mn1 Mn2 O39 -173.98(14) . . . . ?
O49 Mn1 Mn2 N12 -158.7(3) . . . . ?
O29 Mn1 Mn2 N12 -23.5(2) . . . . ?
N26 Mn1 Mn2 N12 40.6(3) . . . . ?
N15 Mn1 Mn2 N12 157.3(2) . . . . ?
O40 Mn1 Mn2 N12 68.3(2) . . . . ?
O50 Mn1 Mn2 N12 -105.2(2) . . . . ?
O49 Mn1 Mn2 N1 -54.82(19) . . . . ?
O29 Mn1 Mn2 N1 80.38(12) . . . . ?
N26 Mn1 Mn2 N1 144.5(3) . . . . ?
N15 Mn1 Mn2 N1 -98.78(13) . . . . ?
O40 Mn1 Mn2 N1 172.14(12) . . . . ?
O50 Mn1 Mn2 N1 -1.30(15) . . . . ?
O49 Mn1 Mn2 O30 -136.43(18) . . . . ?
O29 Mn1 Mn2 O30 -1.22(11) . . . . ?
N26 Mn1 Mn2 O30 62.9(3) . . . . ?
N15 Mn1 Mn2 O30 179.61(12) . . . . ?
O40 Mn1 Mn2 O30 90.54(10) . . . . ?
O50 Mn1 Mn2 O30 -82.90(14) . . . . ?
O49 Mn1 Mn2 O51 48.57(19) . . . . ?
O29 Mn1 Mn2 O51 -176.22(12) . . . . ?
N26 Mn1 Mn2 O51 -112.1(3) . . . . ?
N15 Mn1 Mn2 O51 4.62(13) . . . . ?
O40 Mn1 Mn2 O51 -84.46(12) . . . . ?
O50 Mn1 Mn2 O51 102.10(15) . . . . ?
O49 Mn2 N1 C2 -1.6(3) . . . . ?
O39 Mn2 N1 C2 160.9(5) . . . . ?
N12 Mn2 N1 C2 177.0(3) . . . . ?
O30 Mn2 N1 C2 94.5(3) . . . . ?
O51 Mn2 N1 C2 -96.6(3) . . . . ?
Mn1 Mn2 N1 C2 21.4(3) . . . . ?
O49 Mn2 N1 C14 -172.0(3) . . . . ?
O39 Mn2 N1 C14 -9.5(7) . . . . ?
N12 Mn2 N1 C14 6.6(2) . . . . ?
O30 Mn2 N1 C14 -75.9(2) . . . . ?
O51 Mn2 N1 C14 92.9(3) . . . . ?
Mn1 Mn2 N1 C14 -149.0(2) . . . . ?
C14 N1 C2 C3 -2.1(6) . . . . ?
Mn2 N1 C2 C3 -172.1(3) . . . . ?
N1 C2 C3 C4 1.2(6) . . . . ?
C2 C3 C4 C5 0.2(6) . . . . ?
C3 C4 C5 C14 -0.5(6) . . . . ?
C3 C4 C5 C6 177.6(4) . . . . ?
C14 C5 C6 C7 -0.4(6) . . . . ?
C4 C5 C6 C7 -178.5(4) . . . . ?
C5 C6 C7 C8 1.4(6) . . . . ?
C6 C7 C8 C9 177.9(4) . . . . ?
C6 C7 C8 C13 -2.0(6) . . . . ?
C13 C8 C9 C10 -0.1(6) . . . . ?
C7 C8 C9 C10 -180.0(4) . . . . ?
C8 C9 C10 C11 0.3(6) . . . . ?
C9 C10 C11 N12 -0.3(6) . . . . ?
C10 C11 N12 C13 0.1(5) . . . . ?
C10 C11 N12 Mn2 171.3(3) . . . . ?
O49 Mn2 N12 C11 -170.5(6) . . . . ?
O39 Mn2 N12 C11 -1.3(3) . . . . ?
N1 Mn2 N12 C11 -178.2(3) . . . . ?
O30 Mn2 N12 C11 -90.1(3) . . . . ?
O51 Mn2 N12 C11 87.1(3) . . . . ?
Mn1 Mn2 N12 C11 -68.4(4) . . . . ?
O49 Mn2 N12 C13 1.1(8) . . . . ?
O39 Mn2 N12 C13 170.3(2) . . . . ?
N1 Mn2 N12 C13 -6.6(2) . . . . ?
O30 Mn2 N12 C13 81.5(2) . . . . ?
O51 Mn2 N12 C13 -101.3(2) . . . . ?
Mn1 Mn2 N12 C13 103.2(3) . . . . ?
C11 N12 C13 C8 0.1(5) . . . . ?
Mn2 N12 C13 C8 -172.4(3) . . . . ?
C11 N12 C13 C14 178.4(3) . . . . ?
Mn2 N12 C13 C14 5.8(4) . . . . ?
C9 C8 C13 N12 -0.1(6) . . . . ?
C7 C8 C13 N12 179.8(3) . . . . ?
C9 C8 C13 C14 -178.3(3) . . . . ?
C7 C8 C13 C14 1.6(5) . . . . ?
C2 N1 C14 C5 1.7(5) . . . . ?
Mn2 N1 C14 C5 173.1(3) . . . . ?
C2 N1 C14 C13 -176.9(3) . . . . ?
Mn2 N1 C14 C13 -5.5(4) . . . . ?
C4 C5 C14 N1 -0.4(6) . . . . ?
C6 C5 C14 N1 -178.7(3) . . . . ?
C4 C5 C14 C13 178.2(3) . . . . ?
C6 C5 C14 C13 -0.1(5) . . . . ?
N12 C13 C14 N1 -0.2(5) . . . . ?
C8 C13 C14 N1 178.1(3) . . . . ?
N12 C13 C14 C5 -178.9(3) . . . . ?
C8 C13 C14 C5 -0.6(6) . . . . ?
O49 Mn1 N15 C16 4.6(3) . . . . ?
O29 Mn1 N15 C16 -152.1(5) . . . . ?
N26 Mn1 N15 C16 -176.3(3) . . . . ?
O40 Mn1 N15 C16 98.8(3) . . . . ?
O50 Mn1 N15 C16 -91.5(3) . . . . ?
Mn2 Mn1 N15 C16 23.9(3) . . . . ?
O49 Mn1 N15 C28 -178.3(3) . . . . ?
O29 Mn1 N15 C28 25.0(7) . . . . ?
N26 Mn1 N15 C28 0.8(3) . . . . ?
O40 Mn1 N15 C28 -84.1(3) . . . . ?
O50 Mn1 N15 C28 85.6(3) . . . . ?
Mn2 Mn1 N15 C28 -159.0(2) . . . . ?
C28 N15 C16 C17 0.1(6) . . . . ?
Mn1 N15 C16 C17 177.1(3) . . . . ?
N15 C16 C17 C18 2.5(6) . . . . ?
C16 C17 C18 C19 -1.9(6) . . . . ?
C17 C18 C19 C28 -1.0(6) . . . . ?
C17 C18 C19 C20 179.5(4) . . . . ?
C28 C19 C20 C21 -1.7(6) . . . . ?
C18 C19 C20 C21 177.8(4) . . . . ?
C19 C20 C21 C22 -0.3(7) . . . . ?
C20 C21 C22 C23 -179.3(5) . . . . ?
C20 C21 C22 C27 1.4(7) . . . . ?
C27 C22 C23 C24 -0.1(6) . . . . ?
C21 C22 C23 C24 -179.4(4) . . . . ?
C22 C23 C24 C25 0.8(7) . . . . ?
C23 C24 C25 N26 -0.7(7) . . . . ?
C24 C25 N26 C27 -0.2(6) . . . . ?
C24 C25 N26 Mn1 177.7(3) . . . . ?
O49 Mn1 N26 C25 -174.5(6) . . . . ?
O29 Mn1 N26 C25 5.5(3) . . . . ?
N15 Mn1 N26 C25 -179.4(4) . . . . ?
O40 Mn1 N26 C25 -83.4(3) . . . . ?
O50 Mn1 N26 C25 92.2(4) . . . . ?
Mn2 Mn1 N26 C25 -56.9(5) . . . . ?
O49 Mn1 N26 C27 3.4(8) . . . . ?
O29 Mn1 N26 C27 -176.5(3) . . . . ?
N15 Mn1 N26 C27 -1.4(3) . . . . ?
O40 Mn1 N26 C27 94.5(3) . . . . ?
O50 Mn1 N26 C27 -89.8(3) . . . . ?
Mn2 Mn1 N26 C27 121.1(3) . . . . ?
C25 N26 C27 C22 0.9(6) . . . . ?
Mn1 N26 C27 C22 -177.2(3) . . . . ?
C25 N26 C27 C28 -180.0(4) . . . . ?
Mn1 N26 C27 C28 1.9(4) . . . . ?
C23 C22 C27 N26 -0.8(6) . . . . ?
C21 C22 C27 N26 178.6(4) . . . . ?
C23 C22 C27 C28 -179.9(4) . . . . ?
C21 C22 C27 C28 -0.5(6) . . . . ?
C16 N15 C28 C19 -3.2(6) . . . . ?
Mn1 N15 C28 C19 179.4(3) . . . . ?
C16 N15 C28 C27 177.3(3) . . . . ?
Mn1 N15 C28 C27 -0.1(4) . . . . ?
C18 C19 C28 N15 3.7(6) . . . . ?
C20 C19 C28 N15 -176.8(4) . . . . ?
C18 C19 C28 C27 -176.9(4) . . . . ?
C20 C19 C28 C27 2.6(6) . . . . ?
N26 C27 C28 N15 -1.2(5) . . . . ?
C22 C27 C28 N15 177.9(3) . . . . ?
N26 C27 C28 C19 179.3(4) . . . . ?
C22 C27 C28 C19 -1.5(6) . . . . ?
O49 Mn1 O29 C31 18.7(3) . . . . ?
N26 Mn1 O29 C31 -161.3(3) . . . . ?
N15 Mn1 O29 C31 175.0(5) . . . . ?
O40 Mn1 O29 C31 -75.3(3) . . . . ?
O50 Mn1 O29 C31 114.3(3) . . . . ?
Mn2 Mn1 O29 C31 -1.3(3) . . . . ?
O49 Mn2 O30 C31 -14.8(3) . . . . ?
O39 Mn2 O30 C31 85.6(3) . . . . ?
N12 Mn2 O30 C31 175.3(3) . . . . ?
N1 Mn2 O30 C31 -104.6(3) . . . . ?
O51 Mn2 O30 C31 160.5(5) . . . . ?
Mn1 Mn2 O30 C31 4.6(3) . . . . ?
Mn2 O30 C31 O29 -7.5(6) . . . . ?
Mn2 O30 C31 C32 173.1(2) . . . . ?
Mn1 O29 C31 O30 5.4(6) . . . . ?
Mn1 O29 C31 C32 -175.2(2) . . . . ?
O30 C31 C32 C37 134.0(4) . . . . ?
O29 C31 C32 C37 -45.5(5) . . . . ?
O30 C31 C32 C33 -44.5(5) . . . . ?
O29 C31 C32 C33 136.1(4) . . . . ?
C37 C32 C33 C34 1.6(6) . . . . ?
C31 C32 C33 C34 -180.0(4) . . . . ?
C37 C32 C33 Cl38 179.9(3) . . . . ?
C31 C32 C33 Cl38 -1.6(6) . . . . ?
C32 C33 C34 C35 -1.6(7) . . . . ?
Cl38 C33 C34 C35 179.9(3) . . . . ?
C33 C34 C35 C36 0.3(7) . . . . ?
C34 C35 C36 C37 1.1(7) . . . . ?
C35 C36 C37 C32 -1.1(7) . . . . ?
C33 C32 C37 C36 -0.2(6) . . . . ?
C31 C32 C37 C36 -178.7(4) . . . . ?
O49 Mn2 O39 C41 25.1(3) . . . . ?
N12 Mn2 O39 C41 -152.9(3) . . . . ?
N1 Mn2 O39 C41 -137.1(6) . . . . ?
O30 Mn2 O39 C41 -70.9(3) . . . . ?
O51 Mn2 O39 C41 119.9(3) . . . . ?
Mn1 Mn2 O39 C41 4.1(3) . . . . ?
O49 Mn1 O40 C41 -23.3(3) . . . . ?
O29 Mn1 O40 C41 77.1(3) . . . . ?
N26 Mn1 O40 C41 167.0(3) . . . . ?
N15 Mn1 O40 C41 -114.3(3) . . . . ?
O50 Mn1 O40 C41 142.4(6) . . . . ?
Mn2 Mn1 O40 C41 -2.8(3) . . . . ?
Mn1 O40 C41 O39 7.1(6) . . . . ?
Mn1 O40 C41 C42 -174.1(2) . . . . ?
Mn2 O39 C41 O40 -7.9(6) . . . . ?
Mn2 O39 C41 C42 173.3(2) . . . . ?
O40 C41 C42 C43 -131.9(4) . . . . ?
O39 C41 C42 C43 47.1(5) . . . . ?
O40 C41 C42 C47 47.7(5) . . . . ?
O39 C41 C42 C47 -133.4(4) . . . . ?
C47 C42 C43 C44 -2.2(6) . . . . ?
C41 C42 C43 C44 177.4(4) . . . . ?
C42 C43 C44 C45 1.1(6) . . . . ?
C43 C44 C45 C46 1.2(7) . . . . ?
C44 C45 C46 C47 -2.3(7) . . . . ?
C45 C46 C47 C42 1.2(6) . . . . ?
C45 C46 C47 Cl48 178.0(3) . . . . ?
C43 C42 C47 C46 1.0(6) . . . . ?
C41 C42 C47 C46 -178.5(3) . . . . ?
C43 C42 C47 Cl48 -175.7(3) . . . . ?
C41 C42 C47 Cl48 4.8(5) . . . . ?
O39 Mn2 O49 Mn1 -47.80(18) . . . . ?
N12 Mn2 O49 Mn1 121.2(6) . . . . ?
N1 Mn2 O49 Mn1 128.81(17) . . . . ?
O30 Mn2 O49 Mn1 42.03(17) . . . . ?
O51 Mn2 O49 Mn1 -137.06(16) . . . . ?
O29 Mn1 O49 Mn2 -44.87(18) . . . . ?
N26 Mn1 O49 Mn2 135.2(6) . . . . ?
N15 Mn1 O49 Mn2 139.95(17) . . . . ?
O40 Mn1 O49 Mn2 44.80(16) . . . . ?
O50 Mn1 O49 Mn2 -132.60(17) . . . . ?
